data_2224665
loop_
_publ_author_name
'Arslan, Hakan'
'Utku, Semra'
'Hardcastle, Kenneth I.'
'G\"ok\,ce, Mehtap'
'Lense, Sheri'

_publ_section_title
;
 3-Chloro-6-[4-(2-pyridyl)piperazin-1-yl]pyridazine
;
_journal_coeditor_code HG2610
_journal_issue 1
_journal_name_full 'Acta Crystallographica Section E'
_journal_page_first o35
_journal_paper_doi 10.1107/S1600536809050727
_journal_volume 66
_journal_year 2010
_chemical_formula_iupac 'C13 H14 Cl N5'
_chemical_formula_moiety 'C13 H14 Cl N5'
_chemical_formula_sum 'C13 H14 Cl N5'
_chemical_formula_weight 275.74
_chemical_name_systematic
;
3-Chloro-6-[4-(2-pyridyl)piperazin-1-yl]pyridazine
;
_space_group_IT_number 2
_symmetry_cell_setting triclinic
_symmetry_space_group_name_Hall '-P 1'
_symmetry_space_group_name_H-M 'P -1'
_atom_sites_solution_hydrogens geom
_atom_sites_solution_primary direct
_atom_sites_solution_secondary difmap
_audit_creation_method SHELXL-97
_cell_angle_alpha 83.359(9)
_cell_angle_beta 83.019(9)
_cell_angle_gamma 75.168(9)
_cell_formula_units_Z 2
_cell_length_a 5.912(3)
_cell_length_b 8.088(5)
_cell_length_c 13.689(8)
_cell_measurement_reflns_used 2718
_cell_measurement_temperature 296(2)
_cell_measurement_theta_max 28.24
_cell_measurement_theta_min 2.62
_cell_volume 625.6(6)
_computing_cell_refinement 'SAINT (Bruker, 2008)'
_computing_data_collection 'APEX2 (Bruker (2008)'
_computing_data_reduction 'SAINT (Bruker, 2008)'
_computing_molecular_graphics 'SHELXTL (Sheldrick, 2008)'
_computing_publication_material 'SHELXTL (Sheldrick, 2008)'
_computing_structure_refinement 'SHELXL97 (Sheldrick, 2008)'
_computing_structure_solution 'SHELXS97 (Sheldrick, 2008)'
_diffrn_ambient_temperature 296(2)
_diffrn_measured_fraction_theta_full 0.987
_diffrn_measured_fraction_theta_max 0.987
_diffrn_measurement_device_type 'Bruker APEXII CCD'
_diffrn_measurement_method '\f and \w scans'
_diffrn_radiation_monochromator graphite
_diffrn_radiation_source 'fine-focus sealed tube'
_diffrn_radiation_type MoK\a
_diffrn_radiation_wavelength 0.71073
_diffrn_reflns_av_R_equivalents 0.0485
_diffrn_reflns_av_sigmaI/netI 0.0533
_diffrn_reflns_limit_h_max 7
_diffrn_reflns_limit_h_min -8
_diffrn_reflns_limit_k_max 11
_diffrn_reflns_limit_k_min -10
_diffrn_reflns_limit_l_max 18
_diffrn_reflns_limit_l_min -18
_diffrn_reflns_number 11395
_diffrn_reflns_theta_full 29.00
_diffrn_reflns_theta_max 29.00
_diffrn_reflns_theta_min 1.50
_diffrn_standards_number 0
_exptl_absorpt_coefficient_mu 0.299
_exptl_absorpt_correction_T_max 0.9594
_exptl_absorpt_correction_T_min 0.9538
_exptl_absorpt_correction_type multi-scan
_exptl_absorpt_process_details '(SADABS; Bruker, 2008)'
_exptl_crystal_colour colourless
_exptl_crystal_density_diffrn 1.464
_exptl_crystal_density_method 'not measured'
_exptl_crystal_description block
_exptl_crystal_F_000 288
_exptl_crystal_size_max 0.16
_exptl_crystal_size_mid 0.15
_exptl_crystal_size_min 0.14
_refine_diff_density_max 0.271
_refine_diff_density_min -0.232
_refine_ls_extinction_method none
_refine_ls_goodness_of_fit_ref 0.954
_refine_ls_hydrogen_treatment constr
_refine_ls_matrix_type full
_refine_ls_number_parameters 172
_refine_ls_number_reflns 3275
_refine_ls_number_restraints 0
_refine_ls_restrained_S_all 0.954
_refine_ls_R_factor_all 0.0607
_refine_ls_R_factor_gt 0.0387
_refine_ls_shift/su_max 0.001
_refine_ls_shift/su_mean 0.000
_refine_ls_structure_factor_coef Fsqd
_refine_ls_weighting_details 'calc w=1/[\s^2^(Fo^2^)+(0.0433P)^2^] where P=(Fo^2^+2Fc^2^)/3'
_refine_ls_weighting_scheme calc
_refine_ls_wR_factor_gt 0.0869
_refine_ls_wR_factor_ref 0.0950
_reflns_number_gt 2264
_reflns_number_total 3275
_reflns_threshold_expression I>2\s(I)
_cod_data_source_file hg2610.cif
_cod_data_source_block I
_cod_depositor_comments
;
The following automatic conversions were performed:
'_symmetry_cell_setting' value 'Triclinic' changed to 'triclinic'
according to '/home/saulius/struct/CIF-dictionaries/cif_core.dic'
dictionary named 'cif_core.dic' version 2.4.1 from 2010-06-29.

Automatic conversion script
Id: cif_fix_enum 1527 2010-12-29 10:47:43Z saulius 

The following automatic conversions were performed:

'_symmetry_cell_setting' value 'Triclinic' changed to 'triclinic'
according to /home/saulius/struct/CIF-dictionaries/cif_core.dic
dictionary named 'cif_core.dic' version 2.4.1 from 2010-06-29.

Automatic conversion script
Id: cif_fix_values 1715 2011-07-08 13:25:40Z adriana 
;
_cod_original_cell_volume 625.5(6)
_cod_database_code 2224665
_cod_database_fobs_code 2224665

loop_
_symmetry_equiv_pos_as_xyz
'x, y, z'
'-x, -y, -z'

loop_
_atom_site_type_symbol
_atom_site_label
_atom_site_fract_x
_atom_site_fract_y
_atom_site_fract_z
_atom_site_U_iso_or_equiv
_atom_site_adp_type
_atom_site_calc_flag
_atom_site_refinement_flags
_atom_site_occupancy
_atom_site_disorder_assembly
_atom_site_disorder_group
C C1 0.2600(3) 1.08679(18) 0.14549(10) 0.0258(3) Uani d . 1 . .
C C2 0.4977(3) 1.05027(18) 0.15814(10) 0.0262(3) Uani d . 1 . .
H H2 0.6045 1.0856 0.1098 0.031 Uiso calc R 1 . .
C C3 0.5676(2) 0.96086(18) 0.24396(10) 0.0233(3) Uani d . 1 . .
H H3 0.7248 0.9314 0.2563 0.028 Uiso calc R 1 . .
C C4 0.3929(2) 0.91394(16) 0.31412(10) 0.0183(3) Uani d . 1 . .
C C5 0.2554(2) 0.78257(18) 0.47211(9) 0.0191(3) Uani d . 1 . .
H H5A 0.2447 0.6710 0.4565 0.023 Uiso calc R 1 . .
H H5B 0.1066 0.8639 0.4613 0.023 Uiso calc R 1 . .
C C6 0.2997(2) 0.77262(18) 0.57925(10) 0.0201(3) Uani d . 1 . .
H H6A 0.2902 0.8869 0.5973 0.024 Uiso calc R 1 . .
H H6B 0.1795 0.7281 0.6206 0.024 Uiso calc R 1 . .
C C7 0.7198(2) 0.71363(18) 0.53092(9) 0.0195(3) Uani d . 1 . .
H H7A 0.8676 0.6312 0.5417 0.023 Uiso calc R 1 . .
H H7B 0.7325 0.8246 0.5467 0.023 Uiso calc R 1 . .
C C8 0.6760(2) 0.72468(17) 0.42325(10) 0.0191(3) Uani d . 1 . .
H H8A 0.7957 0.7701 0.3822 0.023 Uiso calc R 1 . .
H H8B 0.6860 0.6107 0.4047 0.023 Uiso calc R 1 . .
C C9 0.5772(2) 0.58513(17) 0.69070(10) 0.0195(3) Uani d . 1 . .
C C10 0.3966(3) 0.57581(19) 0.76644(11) 0.0273(3) Uani d . 1 . .
H H10 0.2411 0.6307 0.7571 0.033 Uiso calc R 1 . .
C C11 0.4545(3) 0.4840(2) 0.85437(11) 0.0326(4) Uani d . 1 . .
H H11 0.3373 0.4754 0.9052 0.039 Uiso calc R 1 . .
C C12 0.6857(3) 0.4044(2) 0.86779(11) 0.0335(4) Uani d . 1 . .
H H12 0.7277 0.3393 0.9263 0.040 Uiso calc R 1 . .
C C13 0.8513(3) 0.4253(2) 0.79115(11) 0.0317(4) Uani d . 1 . .
H H13 1.0080 0.3743 0.8002 0.038 Uiso calc R 1 . .
Cl Cl1 0.15611(8) 1.19962(6) 0.03723(3) 0.04376(16) Uani d . 1 . .
N N1 0.1002(2) 1.04206(16) 0.21036(9) 0.0273(3) Uani d . 1 . .
N N2 0.1664(2) 0.95301(15) 0.29644(8) 0.0240(3) Uani d . 1 . .
N N3 0.44321(19) 0.83591(14) 0.40660(8) 0.0185(3) Uani d . 1 . .
N N4 0.53064(19) 0.66186(14) 0.59658(8) 0.0190(3) Uani d . 1 . .
N N5 0.8031(2) 0.51407(15) 0.70410(9) 0.0259(3) Uani d . 1 . .

loop_
_atom_site_aniso_label
_atom_site_aniso_U_11
_atom_site_aniso_U_22
_atom_site_aniso_U_33
_atom_site_aniso_U_12
_atom_site_aniso_U_13
_atom_site_aniso_U_23
C1 0.0272(8) 0.0267(8) 0.0218(7) -0.0052(6) -0.0029(6) 0.0016(6)
C2 0.0253(8) 0.0305(8) 0.0236(7) -0.0119(7) 0.0053(6) -0.0019(6)
C3 0.0171(7) 0.0278(8) 0.0256(7) -0.0084(6) 0.0024(6) -0.0035(6)
C4 0.0171(7) 0.0169(7) 0.0215(7) -0.0052(5) 0.0011(5) -0.0050(5)
C5 0.0120(7) 0.0230(7) 0.0219(7) -0.0054(6) 0.0007(5) -0.0006(5)
C6 0.0129(7) 0.0240(7) 0.0220(7) -0.0033(6) 0.0015(5) -0.0015(6)
C7 0.0121(7) 0.0226(7) 0.0239(7) -0.0057(6) -0.0001(5) -0.0010(5)
C8 0.0107(7) 0.0217(7) 0.0239(7) -0.0031(5) 0.0017(5) -0.0028(5)
C9 0.0198(7) 0.0182(7) 0.0219(7) -0.0057(6) -0.0031(6) -0.0033(5)
C10 0.0208(8) 0.0327(8) 0.0262(8) -0.0048(7) -0.0005(6) 0.0011(6)
C11 0.0320(9) 0.0415(9) 0.0236(8) -0.0123(8) 0.0016(7) 0.0023(7)
C12 0.0369(10) 0.0389(9) 0.0240(8) -0.0077(8) -0.0103(7) 0.0045(7)
C13 0.0246(9) 0.0378(9) 0.0314(8) -0.0030(7) -0.0101(7) 0.0000(7)
Cl1 0.0423(3) 0.0562(3) 0.0281(2) -0.0095(2) -0.00750(18) 0.01386(18)
N1 0.0230(7) 0.0329(7) 0.0246(6) -0.0060(6) -0.0038(5) 0.0034(5)
N2 0.0166(6) 0.0297(7) 0.0242(6) -0.0054(5) -0.0023(5) 0.0033(5)
N3 0.0115(6) 0.0229(6) 0.0198(6) -0.0039(5) 0.0009(4) 0.0001(5)
N4 0.0119(6) 0.0230(6) 0.0209(6) -0.0042(5) 0.0003(5) 0.0007(5)
N5 0.0201(7) 0.0307(7) 0.0259(7) -0.0037(5) -0.0052(5) -0.0014(5)

loop_
_atom_type_symbol
_atom_type_description
_atom_type_scat_dispersion_real
_atom_type_scat_dispersion_imag
_atom_type_scat_source
C C 0.0033 0.0016 'International Tables Vol C Tables 4.2.6.8 and 6.1.1.4'
H H 0.0000 0.0000 'International Tables Vol C Tables 4.2.6.8 and 6.1.1.4'
N N 0.0061 0.0033 'International Tables Vol C Tables 4.2.6.8 and 6.1.1.4'
Cl Cl 0.1484 0.1585 'International Tables Vol C Tables 4.2.6.8 and 6.1.1.4'

loop_
_geom_angle_atom_site_label_1
_geom_angle_atom_site_label_2
_geom_angle_atom_site_label_3
_geom_angle_site_symmetry_1
_geom_angle_site_symmetry_3
_geom_angle
_geom_angle_publ_flag
N1 C1 C2 . . 124.64(13) ?
N1 C1 Cl1 . . 115.24(12) ?
C2 C1 Cl1 . . 120.12(11) ?
C3 C2 C1 . . 117.20(13) ?
C3 C2 H2 . . 121.4 ?
C1 C2 H2 . . 121.4 ?
C2 C3 C4 . . 117.76(14) ?
C2 C3 H3 . . 121.1 ?
C4 C3 H3 . . 121.1 ?
N2 C4 N3 . . 116.16(11) ?
N2 C4 C3 . . 121.66(12) ?
N3 C4 C3 . . 122.04(13) ?
N3 C5 C6 . . 111.31(11) ?
N3 C5 H5A . . 109.4 ?
C6 C5 H5A . . 109.4 ?
N3 C5 H5B . . 109.4 ?
C6 C5 H5B . . 109.4 ?
H5A C5 H5B . . 108.0 ?
N4 C6 C5 . . 110.91(11) ?
N4 C6 H6A . . 109.5 ?
C5 C6 H6A . . 109.5 ?
N4 C6 H6B . . 109.5 ?
C5 C6 H6B . . 109.5 ?
H6A C6 H6B . . 108.0 ?
N4 C7 C8 . . 111.62(11) ?
N4 C7 H7A . . 109.3 ?
C8 C7 H7A . . 109.3 ?
N4 C7 H7B . . 109.3 ?
C8 C7 H7B . . 109.3 ?
H7A C7 H7B . . 108.0 ?
N3 C8 C7 . . 110.54(11) ?
N3 C8 H8A . . 109.5 ?
C7 C8 H8A . . 109.5 ?
N3 C8 H8B . . 109.5 ?
C7 C8 H8B . . 109.5 ?
H8A C8 H8B . . 108.1 ?
N5 C9 N4 . . 116.30(12) ?
N5 C9 C10 . . 121.67(13) ?
N4 C9 C10 . . 121.97(13) ?
C11 C10 C9 . . 118.58(14) ?
C11 C10 H10 . . 120.7 ?
C9 C10 H10 . . 120.7 ?
C10 C11 C12 . . 120.29(14) ?
C10 C11 H11 . . 119.9 ?
C12 C11 H11 . . 119.9 ?
C13 C12 C11 . . 117.17(14) ?
C13 C12 H12 . . 121.4 ?
C11 C12 H12 . . 121.4 ?
N5 C13 C12 . . 124.63(14) ?
N5 C13 H13 . . 117.7 ?
C12 C13 H13 . . 117.7 ?
C1 N1 N2 . . 119.04(12) ?
C4 N2 N1 . . 119.68(11) ?
C4 N3 C5 . . 118.35(11) ?
C4 N3 C8 . . 121.18(11) ?
C5 N3 C8 . . 112.41(11) ?
C9 N4 C6 . . 120.47(11) ?
C9 N4 C7 . . 118.98(11) ?
C6 N4 C7 . . 112.49(11) ?
C9 N5 C13 . . 117.56(12) ?

loop_
_geom_bond_atom_site_label_1
_geom_bond_atom_site_label_2
_geom_bond_site_symmetry_2
_geom_bond_distance
_geom_bond_publ_flag
C1 N1 . 1.3071(19) ?
C1 C2 . 1.388(2) ?
C1 Cl1 . 1.7401(16) ?
C2 C3 . 1.3574(19) ?
C2 H2 . 0.9300 ?
C3 C4 . 1.4170(18) ?
C3 H3 . 0.9300 ?
C4 N2 . 1.3401(18) ?
C4 N3 . 1.3784(17) ?
C5 N3 . 1.4617(17) ?
C5 C6 . 1.5104(19) ?
C5 H5A . 0.9700 ?
C5 H5B . 0.9700 ?
C6 N4 . 1.4582(18) ?
C6 H6A . 0.9700 ?
C6 H6B . 0.9700 ?
C7 N4 . 1.4635(17) ?
C7 C8 . 1.5159(19) ?
C7 H7A . 0.9700 ?
C7 H7B . 0.9700 ?
C8 N3 . 1.4661(18) ?
C8 H8A . 0.9700 ?
C8 H8B . 0.9700 ?
C9 N5 . 1.3377(18) ?
C9 N4 . 1.3909(17) ?
C9 C10 . 1.405(2) ?
C10 C11 . 1.372(2) ?
C10 H10 . 0.9300 ?
C11 C12 . 1.378(2) ?
C11 H11 . 0.9300 ?
C12 C13 . 1.372(2) ?
C12 H12 . 0.9300 ?
C13 N5 . 1.3402(18) ?
C13 H13 . 0.9300 ?
N1 N2 . 1.3534(16) ?

loop_
_geom_hbond_atom_site_label_D
_geom_hbond_atom_site_label_H
_geom_hbond_atom_site_label_A
_geom_hbond_site_symmetry_A
_geom_hbond_distance_DH
_geom_hbond_distance_HA
_geom_hbond_distance_DA
_geom_hbond_angle_DHA
C3 H3 N1 1_655 0.93 2.58 3.346(3) 140

loop_
_geom_torsion_atom_site_label_1
_geom_torsion_atom_site_label_2
_geom_torsion_atom_site_label_3
_geom_torsion_atom_site_label_4
_geom_torsion_site_symmetry_1
_geom_torsion_site_symmetry_2
_geom_torsion_site_symmetry_3
_geom_torsion_site_symmetry_4
_geom_torsion
_geom_torsion_publ_flag
N1 C1 C2 C3 . . . . 0.4(2) ?
Cl1 C1 C2 C3 . . . . -179.57(11) ?
C1 C2 C3 C4 . . . . -0.8(2) ?
C2 C3 C4 N2 . . . . 1.2(2) ?
C2 C3 C4 N3 . . . . -174.44(13) ?
N3 C5 C6 N4 . . . . -54.49(15) ?
N4 C7 C8 N3 . . . . 53.56(15) ?
N5 C9 C10 C11 . . . . -3.3(2) ?
N4 C9 C10 C11 . . . . 173.85(13) ?
C9 C10 C11 C12 . . . . 0.6(2) ?
C10 C11 C12 C13 . . . . 1.6(3) ?
C11 C12 C13 N5 . . . . -1.5(3) ?
C2 C1 N1 N2 . . . . -0.3(2) ?
Cl1 C1 N1 N2 . . . . 179.64(10) ?
N3 C4 N2 N1 . . . . 174.73(12) ?
C3 C4 N2 N1 . . . . -1.2(2) ?
C1 N1 N2 C4 . . . . 0.7(2) ?
N2 C4 N3 C5 . . . . 7.76(18) ?
C3 C4 N3 C5 . . . . -176.37(12) ?
N2 C4 N3 C8 . . . . 154.15(12) ?
C3 C4 N3 C8 . . . . -30.0(2) ?
C6 C5 N3 C4 . . . . -155.41(12) ?
C6 C5 N3 C8 . . . . 55.41(15) ?
C7 C8 N3 C4 . . . . 157.23(12) ?
C7 C8 N3 C5 . . . . -54.57(15) ?
N5 C9 N4 C6 . . . . -167.32(12) ?
C10 C9 N4 C6 . . . . 15.4(2) ?
N5 C9 N4 C7 . . . . -20.90(18) ?
C10 C9 N4 C7 . . . . 161.84(13) ?
C5 C6 N4 C9 . . . . -156.99(12) ?
C5 C6 N4 C7 . . . . 54.58(15) ?
C8 C7 N4 C9 . . . . 156.51(12) ?
C8 C7 N4 C6 . . . . -54.56(15) ?
N4 C9 N5 C13 . . . . -173.88(13) ?
C10 C9 N5 C13 . . . . 3.4(2) ?
C12 C13 N5 C9 . . . . -1.0(2) ?

loop_
_cod_related_entry_id
_cod_related_entry_database
_cod_related_entry_code
1 ChemSpider 14335368
